data_7210477
loop_
_publ_author_name
'Yang, Ai-Hong'
'Gao, Hong-Ling'
'Cui, Jian-Zhong'
'Zhao, Bin'

_publ_section_title
;
 Syntheses, structures, and photoluminescence of lanthanide coordination
 polymers with pyridine-2,3,5,6-tetracarboxylic acid
;
_journal_issue 6
_journal_name_full CrystEngComm
_journal_page_first 1870
_journal_paper_doi 10.1039/c0ce00397b
_journal_volume 13
_journal_year 2011
_chemical_formula_sum 'C9 H10 N O12 Tb'
_chemical_formula_weight 483.10
_chemical_name_systematic
;
?
;
_space_group_IT_number 2
_symmetry_cell_setting triclinic
_symmetry_space_group_name_Hall '-P 1'
_symmetry_space_group_name_H-M 'P -1'
_atom_sites_solution_hydrogens geom
_atom_sites_solution_primary direct
_atom_sites_solution_secondary difmap
_audit_creation_method SHELXL-97
_cell_angle_alpha 77.65(3)
_cell_angle_beta 80.88(2)
_cell_angle_gamma 71.042(19)
_cell_formula_units_Z 2
_cell_length_a 8.690(6)
_cell_length_b 8.933(6)
_cell_length_c 9.369(6)
_cell_measurement_reflns_used 2892
_cell_measurement_temperature 113(2)
_cell_measurement_theta_max 27.9
_cell_measurement_theta_min 2.2
_cell_volume 668.8(8)
_computing_cell_refinement CrystalClear
_computing_data_collection CrystalClear
_computing_data_reduction CrystalClear
_computing_molecular_graphics 'Bruker SHELXTL'
_computing_publication_material 'CrystalStructure 3.8'
_computing_structure_refinement 'SHELXL-97 (Sheldrick, 1997)'
_computing_structure_solution 'SHELXS-97 (Sheldrick, 1990)'
_diffrn_ambient_temperature 113(2)
_diffrn_detector_area_resol_mean 14.63
_diffrn_measured_fraction_theta_full 0.979
_diffrn_measured_fraction_theta_max 0.979
_diffrn_measurement_device_type 'Rigaku Saturn CCD area detector'
_diffrn_measurement_method '\w and \f scans'
_diffrn_radiation_monochromator multilayer
_diffrn_radiation_source 'rotating anode'
_diffrn_radiation_type MoK\a
_diffrn_radiation_wavelength 0.71073
_diffrn_reflns_av_R_equivalents 0.0514
_diffrn_reflns_av_sigmaI/netI 0.0947
_diffrn_reflns_limit_h_max 11
_diffrn_reflns_limit_h_min -11
_diffrn_reflns_limit_k_max 11
_diffrn_reflns_limit_k_min -11
_diffrn_reflns_limit_l_max 12
_diffrn_reflns_limit_l_min -11
_diffrn_reflns_number 6694
_diffrn_reflns_theta_full 27.85
_diffrn_reflns_theta_max 27.85
_diffrn_reflns_theta_min 2.24
_diffrn_standards_decay_% 0
_diffrn_standards_interval_count 0
_diffrn_standards_interval_time 0
_diffrn_standards_number 0
_exptl_absorpt_coefficient_mu 5.358
_exptl_absorpt_correction_T_max 0.8142
_exptl_absorpt_correction_T_min 0.6738
_exptl_absorpt_correction_type multi-scan
_exptl_absorpt_process_details CrystalClear
_exptl_crystal_colour Colorless
_exptl_crystal_density_diffrn 2.399
_exptl_crystal_density_method 'not measured'
_exptl_crystal_description Prism
_exptl_crystal_F_000 464
_exptl_crystal_size_max 0.08
_exptl_crystal_size_mid 0.06
_exptl_crystal_size_min 0.04
_refine_diff_density_max 4.683
_refine_diff_density_min -2.532
_refine_diff_density_rms 0.386
_refine_ls_extinction_coef 0.0044(12)
_refine_ls_extinction_expression Fc^*^=kFc[1+0.001xFc^2^\l^3^/sin(2\q)]^-1/4^
_refine_ls_extinction_method SHELXL
_refine_ls_goodness_of_fit_ref 1.036
_refine_ls_hydrogen_treatment constr
_refine_ls_matrix_type full
_refine_ls_number_parameters 210
_refine_ls_number_reflns 3118
_refine_ls_number_restraints 24
_refine_ls_restrained_S_all 1.032
_refine_ls_R_factor_all 0.0467
_refine_ls_R_factor_gt 0.0424
_refine_ls_shift/su_max 0.003
_refine_ls_shift/su_mean 0.000
_refine_ls_structure_factor_coef Fsqd
_refine_ls_weighting_details 'calc w=1/[\s^2^(Fo^2^)+(0.0722P)^2^+0.0000P] where P=(Fo^2^+2Fc^2^)/3'
_refine_ls_weighting_scheme calc
_refine_ls_wR_factor_gt 0.1301
_refine_ls_wR_factor_ref 0.1312
_reflns_number_gt 2616
_reflns_number_total 3118
_reflns_threshold_expression >2sigma(I)
_cod_data_source_file c0ce00397b.txt
_cod_data_source_block m091223i
_cod_depositor_comments
;
The following automatic conversions were performed:

'_symmetry_cell_setting' value 'Triclinic' changed to 'triclinic'
according to the built-in table from CIF Core dictionary named
'cif_core.dic' version 2.4.1 from
2010-06-29.

'_exptl_absorpt_correction_type' value 'MULTI-SCAN'
changed to 'multi-scan' according to the built-in table from CIF Core
dictionary named 'cif_core.dic' version 2.4.1 from 2010-06-29.

Automatic conversion script
Id: cif_fix_values 1891 2012-01-12 08:04:46Z andrius 
;
_cod_original_cell_volume 668.8(7)
_cod_original_sg_symbol_H-M P-1
_cod_database_code 7210477

loop_
_symmetry_equiv_pos_as_xyz
'x, y, z'
'-x, -y, -z'

loop_
_atom_site_label
_atom_site_type_symbol
_atom_site_fract_x
_atom_site_fract_y
_atom_site_fract_z
_atom_site_U_iso_or_equiv
_atom_site_adp_type
_atom_site_occupancy
_atom_site_symmetry_multiplicity
_atom_site_calc_flag
_atom_site_refinement_flags
Tb1 Tb 0.14558(4) 0.33512(4) 0.66792(4) 0.00777(17) Uani 1 1 d .
O1 O 0.1897(6) 0.2114(7) 0.4537(6) 0.0101(12) Uani 1 1 d .
O2 O 0.3571(7) 0.0933(7) 0.2729(7) 0.0135(12) Uani 1 1 d .
O3 O 0.7239(7) -0.0661(7) 0.2344(6) 0.0116(12) Uani 1 1 d .
O4 O 0.6543(8) 0.1763(7) 0.0951(6) 0.0146(13) Uani 1 1 d .
H4 H 0.5637 0.1886 0.0660 0.022 Uiso 1 1 calc R
O5 O 0.8707(6) 0.4417(7) 0.5280(6) 0.0102(12) Uani 1 1 d .
O6 O 0.9254(7) 0.2109(7) 0.6791(6) 0.0130(12) Uani 1 1 d .
O7 O 0.5843(7) 0.4293(8) 0.7806(7) 0.0153(13) Uani 1 1 d .
O8 O 0.3368(7) 0.4026(7) 0.7732(6) 0.0123(12) Uani 1 1 d .
O9 O -0.0148(7) 0.5743(7) 0.7574(6) 0.0126(12) Uani 1 1 d .
H9A H -0.0629 0.6364 0.6664 0.015 Uiso 1 1 d R
H9B H -0.0957 0.5845 0.8228 0.015 Uiso 1 1 d R
O10 O 0.0532(7) 0.2758(7) 0.9217(6) 0.0140(12) Uani 1 1 d .
H10A H -0.0361 0.3416 0.9493 0.017 Uiso 1 1 d R
H10B H 0.1223 0.2308 0.9844 0.017 Uiso 1 1 d R
N1 N 0.4304(8) 0.2726(8) 0.5418(7) 0.0092(14) Uani 1 1 d .
C1 C 0.3288(9) 0.1633(10) 0.3773(9) 0.0100(16) Uani 1 1 d .
C2 C 0.4692(10) 0.2012(10) 0.4242(8) 0.0089(16) Uani 1 1 d .
C3 C 0.6244(10) 0.1639(10) 0.3520(9) 0.0094(16) Uani 1 1 d U
C4 C 0.7458(10) 0.1994(9) 0.4054(9) 0.0099(16) Uani 1 1 d .
H4A H 0.8542 0.1734 0.3587 0.012 Uiso 1 1 calc R
C5 C 0.7066(10) 0.2744(10) 0.5297(9) 0.0091(16) Uani 1 1 d .
C6 C 0.5459(10) 0.3081(9) 0.5945(9) 0.0083(16) Uani 1 1 d U
C7 C 0.4883(10) 0.3864(10) 0.7286(9) 0.0095(16) Uani 1 1 d U
C8 C 0.6683(9) 0.0804(10) 0.2213(9) 0.0086(16) Uani 1 1 d .
C9 C 0.8397(9) 0.3131(10) 0.5858(8) 0.0071(15) Uani 1 1 d U
O11 O 0.2352(7) 0.5080(7) 0.0346(6) 0.0144(13) Uani 1 1 d .
H11A H 0.3127 0.5198 0.0719 0.017 Uiso 1 1 d R
H11B H 0.2470 0.5209 -0.0609 0.017 Uiso 1 1 d R
O12 O 0.2033(7) 0.9867(8) 0.1101(6) 0.0151(13) Uani 1 1 d .
H12A H 0.1684 0.9288 0.1842 0.018 Uiso 1 1 d R
H12B H 0.1057 1.0094 0.0443 0.018 Uiso 1 1 d R

loop_
_atom_site_aniso_label
_atom_site_aniso_U_11
_atom_site_aniso_U_22
_atom_site_aniso_U_33
_atom_site_aniso_U_23
_atom_site_aniso_U_13
_atom_site_aniso_U_12
Tb1 0.0068(2) 0.0071(2) 0.0094(2) -0.00238(14) 0.00040(14) -0.00200(15)
O1 0.006(3) 0.013(3) 0.010(3) -0.002(2) 0.000(2) -0.001(2)
O2 0.013(3) 0.013(3) 0.019(3) -0.011(3) 0.000(2) -0.005(2)
O3 0.011(3) 0.008(3) 0.014(3) -0.003(2) -0.002(2) 0.000(2)
O4 0.022(3) 0.012(3) 0.009(3) 0.002(2) -0.003(2) -0.006(3)
O5 0.009(3) 0.007(3) 0.016(3) -0.003(2) 0.001(2) -0.004(2)
O6 0.011(3) 0.016(3) 0.012(3) 0.001(2) -0.002(2) -0.005(2)
O7 0.012(3) 0.022(3) 0.017(3) -0.010(3) -0.001(2) -0.008(3)
O8 0.008(3) 0.017(3) 0.012(3) -0.006(2) 0.002(2) -0.003(2)
O9 0.011(3) 0.012(3) 0.013(3) -0.005(2) 0.000(2) 0.000(2)
O10 0.015(3) 0.012(3) 0.013(3) -0.006(2) -0.001(2) 0.001(2)
N1 0.009(3) 0.013(4) 0.008(3) -0.002(3) -0.002(3) -0.007(3)
C1 0.007(4) 0.013(4) 0.010(4) 0.000(3) -0.002(3) -0.004(3)
C2 0.010(4) 0.010(4) 0.007(4) 0.001(3) -0.002(3) -0.003(3)
C3 0.011(4) 0.004(3) 0.010(4) 0.000(3) -0.001(3) 0.000(3)
C4 0.010(4) 0.005(4) 0.013(4) -0.003(3) 0.001(3) 0.000(3)
C5 0.008(4) 0.007(4) 0.012(4) -0.001(3) -0.002(3) -0.003(3)
C6 0.012(4) 0.002(3) 0.010(4) -0.001(3) -0.001(3) -0.001(3)
C7 0.010(4) 0.005(4) 0.012(4) -0.001(3) -0.003(3) 0.001(3)
C8 0.005(4) 0.012(4) 0.010(4) -0.004(3) 0.001(3) -0.004(3)
C9 0.004(3) 0.009(4) 0.009(3) -0.006(3) 0.003(3) -0.003(3)
O11 0.012(3) 0.017(3) 0.015(3) -0.009(3) 0.001(2) -0.004(2)
O12 0.019(3) 0.018(3) 0.010(3) 0.001(2) -0.002(2) -0.010(3)

loop_
_atom_type_symbol
_atom_type_description
_atom_type_scat_dispersion_real
_atom_type_scat_dispersion_imag
_atom_type_scat_source
C C 0.0033 0.0016 'International Tables Vol C Tables 4.2.6.8 and 6.1.1.4'
H H 0.0000 0.0000 'International Tables Vol C Tables 4.2.6.8 and 6.1.1.4'
N N 0.0061 0.0033 'International Tables Vol C Tables 4.2.6.8 and 6.1.1.4'
O O 0.0106 0.0060 'International Tables Vol C Tables 4.2.6.8 and 6.1.1.4'
Tb Tb -0.1723 4.1537 'International Tables Vol C Tables 4.2.6.8 and 6.1.1.4'

loop_
_geom_angle_atom_site_label_1
_geom_angle_atom_site_label_2
_geom_angle_atom_site_label_3
_geom_angle
_geom_angle_site_symmetry_1
_geom_angle_site_symmetry_3
O3 Tb1 O8 87.0(2) 2_656 .
O3 Tb1 O9 137.7(2) 2_656 .
O8 Tb1 O9 77.2(2) . .
O3 Tb1 O5 148.95(19) 2_656 2_666
O8 Tb1 O5 91.2(2) . 2_666
O9 Tb1 O5 71.3(2) . 2_666
O3 Tb1 O10 69.6(2) 2_656 .
O8 Tb1 O10 80.3(2) . .
O9 Tb1 O10 69.2(2) . .
O5 Tb1 O10 140.5(2) 2_666 .
O3 Tb1 O1 79.2(2) 2_656 .
O8 Tb1 O1 127.97(18) . .
O9 Tb1 O1 140.5(2) . .
O5 Tb1 O1 77.6(2) 2_666 .
O10 Tb1 O1 136.8(2) . .
O3 Tb1 O6 78.7(2) 2_656 1_455
O8 Tb1 O6 153.2(2) . 1_455
O9 Tb1 O6 98.5(2) . 1_455
O5 Tb1 O6 112.70(19) 2_666 1_455
O10 Tb1 O6 73.6(2) . 1_455
O1 Tb1 O6 71.54(19) . 1_455
O3 Tb1 N1 74.5(2) 2_656 .
O8 Tb1 N1 63.8(2) . .
O9 Tb1 N1 128.4(2) . .
O5 Tb1 N1 76.9(2) 2_666 .
O10 Tb1 N1 129.9(2) . .
O1 Tb1 N1 64.1(2) . .
O6 Tb1 N1 131.4(2) 1_455 .
O3 Tb1 O5 125.66(18) 2_656 1_455
O8 Tb1 O5 147.01(19) . 1_455
O9 Tb1 O5 74.52(18) . 1_455
O5 Tb1 O5 63.9(2) 2_666 1_455
O10 Tb1 O5 104.73(19) . 1_455
O1 Tb1 O5 70.10(18) . 1_455
O6 Tb1 O5 49.78(18) 1_455 1_455
N1 Tb1 O5 124.54(19) . 1_455
O3 Tb1 C9 101.7(2) 2_656 1_455
O8 Tb1 C9 164.0(2) . 1_455
O9 Tb1 C9 87.4(2) . 1_455
O5 Tb1 C9 88.2(2) 2_666 1_455
O10 Tb1 C9 90.0(2) . 1_455
O1 Tb1 C9 67.46(19) . 1_455
O6 Tb1 C9 24.8(2) 1_455 1_455
N1 Tb1 C9 131.3(2) . 1_455
O5 Tb1 C9 25.09(19) 1_455 1_455
C1 O1 Tb1 125.4(5) . .
C8 O3 Tb1 160.9(6) . 2_656
C8 O4 H4 109.5 . .
C9 O5 Tb1 151.0(5) . 2_666
C9 O5 Tb1 88.9(5) . 1_655
Tb1 O5 Tb1 116.1(2) 2_666 1_655
C9 O6 Tb1 99.3(5) . 1_655
C7 O8 Tb1 128.4(5) . .
Tb1 O9 H9A 98.7 . .
Tb1 O9 H9B 127.3 . .
H9A O9 H9B 104.3 . .
Tb1 O10 H10A 114.8 . .
Tb1 O10 H10B 119.9 . .
H10A O10 H10B 117.3 . .
C2 N1 C6 119.3(7) . .
C2 N1 Tb1 120.9(5) . .
C6 N1 Tb1 119.8(5) . .
O2 C1 O1 127.2(7) . .
O2 C1 C2 117.8(7) . .
O1 C1 C2 115.1(7) . .
N1 C2 C3 122.8(7) . .
N1 C2 C1 114.3(7) . .
C3 C2 C1 122.9(7) . .
C2 C3 C4 118.7(7) . .
C2 C3 C8 122.6(7) . .
C4 C3 C8 118.7(7) . .
C3 C4 C5 119.1(7) . .
C3 C4 H4A 120.4 . .
C5 C4 H4A 120.4 . .
C6 C5 C4 117.9(7) . .
C6 C5 C9 123.6(7) . .
C4 C5 C9 118.5(7) . .
N1 C6 C5 122.2(7) . .
N1 C6 C7 114.6(7) . .
C5 C6 C7 123.2(7) . .
O7 C7 O8 127.6(8) . .
O7 C7 C6 119.0(7) . .
O8 C7 C6 113.4(7) . .
O3 C8 O4 123.4(7) . .
O3 C8 C3 121.7(7) . .
O4 C8 C3 114.7(7) . .
O5 C9 O6 121.8(7) . .
O5 C9 C5 118.4(7) . .
O6 C9 C5 119.5(7) . .
O5 C9 Tb1 66.1(4) . 1_655
O6 C9 Tb1 56.0(4) . 1_655
C5 C9 Tb1 168.5(5) . 1_655
H11A O11 H11B 114.3 . .
H12A O12 H12B 97.5 . .

loop_
_geom_bond_atom_site_label_1
_geom_bond_atom_site_label_2
_geom_bond_distance
_geom_bond_site_symmetry_2
Tb1 O3 2.348(6) 2_656
Tb1 O8 2.350(6) .
Tb1 O9 2.382(6) .
Tb1 O5 2.387(6) 2_666
Tb1 O10 2.390(6) .
Tb1 O1 2.414(6) .
Tb1 O6 2.484(6) 1_455
Tb1 N1 2.508(7) .
Tb1 O5 2.704(6) 1_455
Tb1 C9 2.958(8) 1_455
O1 C1 1.295(9) .
O2 C1 1.222(10) .
O3 C8 1.225(10) .
O3 Tb1 2.348(6) 2_656
O4 C8 1.301(10) .
O4 H4 0.8400 .
O5 C9 1.255(9) .
O5 Tb1 2.387(6) 2_666
O5 Tb1 2.704(6) 1_655
O6 C9 1.255(10) .
O6 Tb1 2.484(6) 1_655
O7 C7 1.224(10) .
O8 C7 1.286(9) .
O9 H9A 0.9845 .
O9 H9B 0.8503 .
O10 H10A 0.8486 .
O10 H10B 0.8491 .
N1 C2 1.333(10) .
N1 C6 1.335(10) .
C1 C2 1.516(11) .
C2 C3 1.379(11) .
C3 C4 1.385(11) .
C3 C8 1.503(11) .
C4 C5 1.408(11) .
C4 H4A 0.9500 .
C5 C6 1.396(11) .
C5 C9 1.504(11) .
C6 C7 1.506(11) .
C9 Tb1 2.958(8) 1_655
O11 H11A 0.8502 .
O11 H11B 0.8706 .
O12 H12A 0.8501 .
O12 H12B 1.0681 .

loop_
_geom_hbond_atom_site_label_D
_geom_hbond_atom_site_label_H
_geom_hbond_atom_site_label_A
_geom_hbond_distance_DH
_geom_hbond_distance_HA
_geom_hbond_distance_DA
_geom_hbond_angle_DHA
_geom_hbond_site_symmetry_A
O4 H4 O2 0.84 2.63 3.058(8) 113.4 .
O9 H9A O1 0.98 1.76 2.707(8) 160.5 2_566
O9 H9B O11 0.85 1.90 2.669(8) 150.1 2_566
O10 H10A O11 0.85 1.82 2.655(8) 167.2 2_566
O10 H10B O12 0.85 2.19 2.841(9) 133.3 1_546
O11 H11A O7 0.85 1.96 2.760(9) 156.3 2_666
O12 H12A O6 0.85 1.87 2.713(8) 169.0 2_666
O11 H11B O8 0.87 1.98 2.725(8) 142.7 1_554

loop_
_geom_torsion_atom_site_label_1
_geom_torsion_atom_site_label_2
_geom_torsion_atom_site_label_3
_geom_torsion_atom_site_label_4
_geom_torsion
_geom_torsion_site_symmetry_1
_geom_torsion_site_symmetry_4
O3 Tb1 O1 C1 -74.6(6) 2_656 .
O8 Tb1 O1 C1 2.9(7) . .
O9 Tb1 O1 C1 123.2(6) . .
O5 Tb1 O1 C1 84.6(6) 2_666 .
O10 Tb1 O1 C1 -118.5(6) . .
O6 Tb1 O1 C1 -156.1(7) 1_455 .
N1 Tb1 O1 C1 3.3(6) . .
O5 Tb1 O1 C1 151.0(7) 1_455 .
C9 Tb1 O1 C1 177.8(7) 1_455 .
O3 Tb1 O8 C7 75.8(7) 2_656 .
O9 Tb1 O8 C7 -143.7(7) . .
O5 Tb1 O8 C7 -73.2(7) 2_666 .
O10 Tb1 O8 C7 145.6(7) . .
O1 Tb1 O8 C7 2.0(8) . .
O6 Tb1 O8 C7 132.9(7) 1_455 .
N1 Tb1 O8 C7 1.6(6) . .
O5 Tb1 O8 C7 -112.2(7) 1_455 .
C9 Tb1 O8 C7 -160.8(7) 1_455 .
O3 Tb1 N1 C2 84.0(6) 2_656 .
O8 Tb1 N1 C2 178.3(7) . .
O9 Tb1 N1 C2 -136.6(6) . .
O5 Tb1 N1 C2 -83.8(6) 2_666 .
O10 Tb1 N1 C2 129.2(6) . .
O1 Tb1 N1 C2 -1.4(6) . .
O6 Tb1 N1 C2 25.0(7) 1_455 .
O5 Tb1 N1 C2 -39.0(7) 1_455 .
C9 Tb1 N1 C2 -8.1(7) 1_455 .
O3 Tb1 N1 C6 -94.6(6) 2_656 .
O8 Tb1 N1 C6 -0.3(6) . .
O9 Tb1 N1 C6 44.8(7) . .
O5 Tb1 N1 C6 97.6(6) 2_666 .
O10 Tb1 N1 C6 -49.4(7) . .
O1 Tb1 N1 C6 180.0(7) . .
O6 Tb1 N1 C6 -153.6(5) 1_455 .
O5 Tb1 N1 C6 142.4(5) 1_455 .
C9 Tb1 N1 C6 173.3(5) 1_455 .
Tb1 O1 C1 O2 176.1(6) . .
Tb1 O1 C1 C2 -4.5(10) . .
C6 N1 C2 C3 -1.0(12) . .
Tb1 N1 C2 C3 -179.7(6) . .
C6 N1 C2 C1 178.5(7) . .
Tb1 N1 C2 C1 -0.1(9) . .
O2 C1 C2 N1 -177.8(8) . .
O1 C1 C2 N1 2.8(11) . .
O2 C1 C2 C3 1.8(12) . .
O1 C1 C2 C3 -177.7(8) . .
N1 C2 C3 C4 1.2(12) . .
C1 C2 C3 C4 -178.3(7) . .
N1 C2 C3 C8 178.8(8) . .
C1 C2 C3 C8 -0.8(12) . .
C2 C3 C4 C5 -1.0(12) . .
C8 C3 C4 C5 -178.6(7) . .
C3 C4 C5 C6 0.7(12) . .
C3 C4 C5 C9 -179.7(7) . .
C2 N1 C6 C5 0.7(12) . .
Tb1 N1 C6 C5 179.3(6) . .
C2 N1 C6 C7 -179.2(7) . .
Tb1 N1 C6 C7 -0.6(9) . .
C4 C5 C6 N1 -0.5(12) . .
C9 C5 C6 N1 179.9(7) . .
C4 C5 C6 C7 179.4(7) . .
C9 C5 C6 C7 -0.3(13) . .
Tb1 O8 C7 O7 176.1(6) . .
Tb1 O8 C7 C6 -2.4(10) . .
N1 C6 C7 O7 -176.9(7) . .
C5 C6 C7 O7 3.2(12) . .
N1 C6 C7 O8 1.7(10) . .
C5 C6 C7 O8 -178.1(8) . .
Tb1 O3 C8 O4 151.3(12) 2_656 .
Tb1 O3 C8 C3 -23(2) 2_656 .
C2 C3 C8 O3 -92.6(10) . .
C4 C3 C8 O3 84.9(10) . .
C2 C3 C8 O4 92.4(9) . .
C4 C3 C8 O4 -90.1(9) . .
Tb1 O5 C9 O6 156.4(7) 2_666 .
Tb1 O5 C9 O6 5.5(7) 1_655 .
Tb1 O5 C9 C5 -17.3(14) 2_666 .
Tb1 O5 C9 C5 -168.2(6) 1_655 .
Tb1 O5 C9 Tb1 150.8(10) 2_666 1_655
Tb1 O6 C9 O5 -6.1(8) 1_655 .
Tb1 O6 C9 C5 167.5(6) 1_655 .
C6 C5 C9 O5 -96.0(10) . .
C4 C5 C9 O5 84.3(10) . .
C6 C5 C9 O6 90.2(10) . .
C4 C5 C9 O6 -89.5(9) . .
C6 C5 C9 Tb1 154(2) . 1_655
C4 C5 C9 Tb1 -26(3) . 1_655
